data_4122733
loop_
_publ_author_name
'Kita, Matthew R.'
'Miller, Alexander J. M.'

_publ_section_title
;
 Cation-Modulated Reactivity of Iridium Hydride Pincer-Crown Ether
 Complexes.
;
_journal_issue 41
_journal_name_full 'Journal of the American Chemical Society'
_journal_page_first 14519
_journal_paper_doi 10.1021/ja507324s
_journal_volume 136
_journal_year 2014
_chemical_formula_moiety 'C23 H39 Ir N O5 P, C32 H12 B F24'
_chemical_formula_sum 'C55 H51 B F24 Ir N O5 P'
_chemical_formula_weight 1495.95
_chemical_name_common 'Complex 2'
_chemical_name_systematic block
_space_group_crystal_system monoclinic
_space_group_IT_number 15
_space_group_name_Hall '-C 2yc'
_space_group_name_H-M_alt 'C 1 2/c 1'
_symmetry_space_group_name_Hall '-C 2yc'
_symmetry_space_group_name_H-M 'C 1 2/c 1'
_atom_sites_solution_hydrogens geom
_atom_sites_solution_primary iterative
_atom_sites_solution_secondary difmap
_audit_creation_date 2014-07-08
_audit_creation_method
;
Olex2 1.2
(compiled 2014.06.27 svn.r2953 for OlexSys, GUI svn.r4855)
;
_cell_angle_alpha 90.00
_cell_angle_beta 98.0262(6)
_cell_angle_gamma 90.00
_cell_formula_units_Z 8
_cell_length_a 35.8564(5)
_cell_length_b 12.8798(2)
_cell_length_c 26.6812(3)
_cell_measurement_reflns_used 9920
_cell_measurement_temperature 100.15
_cell_measurement_theta_max 70.15
_cell_measurement_theta_min 3.345
_cell_volume 12201.3(3)
_computing_molecular_graphics 'Olex2 (Dolomanov et al., 2009)'
_computing_publication_material 'Olex2 (Dolomanov et al., 2009)'
_computing_structure_refinement 'XL (Sheldrick, 2008)'
_computing_structure_solution 'olex2.solve (Bourhis et al., 2013)'
_diffrn_ambient_temperature 100.15
_diffrn_measured_fraction_theta_full 0.982
_diffrn_measured_fraction_theta_max 0.982
_diffrn_measurement_device_type 'Bruker APEX-II CCD'
_diffrn_measurement_method '\f and \w scans'
_diffrn_radiation_monochromator graphite
_diffrn_radiation_type CuK\a
_diffrn_radiation_wavelength 1.54178
_diffrn_reflns_av_R_equivalents 0.0343
_diffrn_reflns_av_unetI/netI 0.0275
_diffrn_reflns_limit_h_max 43
_diffrn_reflns_limit_h_min -41
_diffrn_reflns_limit_k_max 15
_diffrn_reflns_limit_k_min -13
_diffrn_reflns_limit_l_max 31
_diffrn_reflns_limit_l_min -32
_diffrn_reflns_number 52433
_diffrn_reflns_theta_full 70.30
_diffrn_reflns_theta_max 70.30
_diffrn_reflns_theta_min 2.49
_diffrn_source 'fine-focus sealed tube'
_diffrn_standards_number 0
_exptl_absorpt_coefficient_mu 5.570
_exptl_absorpt_correction_T_max 0.8028
_exptl_absorpt_correction_T_min 0.5184
_exptl_absorpt_correction_type numerical
_exptl_absorpt_process_details
;
SADABS-2012/1 (Bruker,2012) was used for absorption correction.
wR2(int) was 0.0861 before and 0.0445 after correction.
The Ratio of minimum to maximum transmission is 0.6457.
The \l/2 correction factor is 0.0015.
;
_exptl_crystal_colour 'clear light yellow'
_exptl_crystal_colour_lustre clear
_exptl_crystal_colour_modifier light
_exptl_crystal_colour_primary yellow
_exptl_crystal_density_diffrn 1.629
_exptl_crystal_density_method 'not measured'
_exptl_crystal_description block
_exptl_crystal_F_000 5928
_exptl_crystal_preparation 'grown from toluene pentane slow vapor diffusion at -30C'
_exptl_crystal_recrystallization_method 'Crystals grown from slow vapor diffusion of toluene/pentane'
_exptl_crystal_size_max 0.359
_exptl_crystal_size_mid 0.252
_exptl_crystal_size_min 0.22
_refine_diff_density_max 1.225
_refine_diff_density_min -0.881
_refine_diff_density_rms 0.083
_refine_ls_extinction_method none
_refine_ls_goodness_of_fit_ref 1.054
_refine_ls_hydrogen_treatment constr
_refine_ls_matrix_type full
_refine_ls_number_parameters 825
_refine_ls_number_reflns 11437
_refine_ls_number_restraints 42
_refine_ls_restrained_S_all 1.098
_refine_ls_R_factor_all 0.0325
_refine_ls_R_factor_gt 0.0287
_refine_ls_shift/su_max 0.009
_refine_ls_shift/su_mean 0.000
_refine_ls_structure_factor_coef Fsqd
_refine_ls_weighting_details 'calc w=1/[\s^2^(Fo^2^)+(0.0405P)^2^+26.2018P] where P=(Fo^2^+2Fc^2^)/3'
_refine_ls_weighting_scheme calc
_refine_ls_wR_factor_gt 0.0728
_refine_ls_wR_factor_ref 0.0746
_reflns_number_gt 10342
_reflns_number_total 11437
_reflns_threshold_expression >2sigma(I)
_cod_data_source_file ja507324s_si_003.cif
_cod_data_source_block mk101
_cod_depositor_comments 'Adding full bibliography for 4122732--4122733.cif.'
_cod_database_code 4122733
_olex2_refinement_description
;
1. Fixed Uiso
 At 1.2 times of:
  All C(H) groups, All C(H,H) groups
 At 1.5 times of:
  All C(H,H,H) groups
2. Uiso/Uaniso restraints and constraints
Uanis(F8A) \\sim Ueq, Uanis(F8) \\sim Ueq, Uanis(F7A) \\sim Ueq, Uanis(F7)
\\sim Ueq, Uanis(F9A) \\sim Ueq, Uanis(F9) \\sim Ueq, Uanis(C38) \\sim Ueq:
with sigma of 0.005 and sigma for terminal atoms of 0.005
3. Others
 Sof(F7)=Sof(F9)=Sof(F8)=1-FVAR(1)
 Sof(F7A)=Sof(F9A)=Sof(F8A)=FVAR(1)
4.a Ternary CH refined with riding coordinates:
 C4(H4), C1(H1)
4.b Secondary CH2 refined with riding coordinates:
 C13(H13A,H13B), C23(H23A,H23B), C14(H14A,H14B), C22(H22A,H22B), C15(H15A,
 H15B), C16(H16A,H16B), C20(H20A,H20B), C21(H21A,H21B), C19(H19A,H19B),
 C18(H18A,H18B), C17(H17A,H17B)
4.c Aromatic/amide H refined with riding coordinates:
 C10(H10), C8(H8), C29(H29), C37(H37), C35(H35), C33(H33), C25(H25), C27(H27),
 C41(H41), C45(H45), C43(H43), C51(H51), C53(H53), C9(H9), C49(H49)
4.d Idealised Me refined as rotating group:
 C3(H3A,H3B,H3C), C2(H2A,H2B,H2C), C5(H5A,H5B,H5C), C6(H6A,H6B,H6C)
;
_olex2_exptl_crystal_mounting_method
;Crystals mounted using polymer tips and
 paratone oil. Crystals mounted at 100K.
;
_olex2_submission_original_sample_id MK101
_olex2_submission_special_instructions 'No special instructions were received'

loop_
_space_group_symop_id
_space_group_symop_operation_xyz
1 'x, y, z'
2 '-x, y, -z+1/2'
3 'x+1/2, y+1/2, z'
4 '-x+1/2, y+1/2, -z+1/2'
5 '-x, -y, -z'
6 'x, -y, z-1/2'
7 '-x+1/2, -y+1/2, -z'
8 'x+1/2, -y+1/2, z-1/2'

loop_
_atom_site_label
_atom_site_type_symbol
_atom_site_fract_x
_atom_site_fract_y
_atom_site_fract_z
_atom_site_U_iso_or_equiv
_atom_site_adp_type
_atom_site_occupancy
_atom_site_calc_flag
_atom_site_disorder_assembly
_atom_site_disorder_group
_atom_site_refinement_flags_posn
_atom_site_refinement_flags_adp
Ir1 Ir 0.620736(3) 0.471559(10) 0.337817(4) 0.01445(5) Uani 1 d . . . .
O2 O 0.68093(6) 0.48239(18) 0.32616(8) 0.0220(5) Uani 1 d . . . .
O5 O 0.60743(6) 0.54172(17) 0.25906(8) 0.0206(4) Uani 1 d . . . .
P1 P 0.61931(2) 0.56631(6) 0.40664(3) 0.01832(15) Uani 1 d . . . .
O1 O 0.63832(6) 0.49057(19) 0.45402(8) 0.0247(5) Uani 1 d . . . .
N1 N 0.62534(7) 0.3414(2) 0.28835(9) 0.0190(5) Uani 1 d . . . .
C12 C 0.63128(8) 0.3635(3) 0.38949(11) 0.0191(6) Uani 1 d . . . .
C7 C 0.64030(8) 0.3863(3) 0.44056(12) 0.0229(7) Uani 1 d . . . .
C11 C 0.63015(8) 0.2611(3) 0.37276(12) 0.0228(7) Uani 1 d . . . .
C13 C 0.61519(9) 0.2470(3) 0.31727(12) 0.0240(7) Uani 1 d . . . .
H13A H 0.6263 0.1840 0.3041 0.029 Uiso 1 calc . . R .
H13B H 0.5875 0.2383 0.3129 0.029 Uiso 1 calc . . R .
C10 C 0.64002(9) 0.1820(3) 0.40785(14) 0.0301(8) Uani 1 d . . . .
H10 H 0.6398 0.1116 0.3972 0.036 Uiso 1 calc . . R .
C23 C 0.59803(9) 0.3588(3) 0.24179(11) 0.0244(7) Uani 1 d . . . .
H23A H 0.5721 0.3531 0.2501 0.029 Uiso 1 calc . . R .
H23B H 0.6014 0.3045 0.2166 0.029 Uiso 1 calc . . R .
C14 C 0.66525(8) 0.3289(3) 0.27846(12) 0.0223(6) Uani 1 d . . . .
H14A H 0.6652 0.2972 0.2446 0.027 Uiso 1 calc . . R .
H14B H 0.6784 0.2806 0.3038 0.027 Uiso 1 calc . . R .
C8 C 0.64999(9) 0.3095(3) 0.47581(13) 0.0303(8) Uani 1 d . . . .
H8 H 0.6563 0.3255 0.5107 0.036 Uiso 1 calc . . R .
F12 F 0.76968(5) 0.45991(17) 0.22923(7) 0.0299(4) Uani 1 d . . . .
F10 F 0.80143(6) 0.4340(2) 0.16851(7) 0.0373(5) Uani 1 d . . . .
F4 F 0.78340(7) 0.5485(2) 0.55473(8) 0.0503(7) Uani 1 d . . . .
F6 F 0.72861(7) 0.50677(19) 0.51963(10) 0.0448(6) Uani 1 d . . . .
F11 F 0.79509(7) 0.58814(18) 0.19659(9) 0.0491(6) Uani 1 d . . . .
C28 C 0.77858(8) 0.4816(2) 0.47219(11) 0.0174(6) Uani 1 d . . . .
C29 C 0.80955(8) 0.5217(2) 0.45189(11) 0.0162(6) Uani 1 d . . . .
H29 H 0.8194 0.5872 0.4635 0.019 Uiso 1 calc . . R .
C32 C 0.86662(8) 0.4826(2) 0.33561(11) 0.0153(6) Uani 1 d . . . .
C37 C 0.83416(8) 0.4881(2) 0.29964(11) 0.0155(6) Uani 1 d . . . .
H37 H 0.8105 0.4998 0.3107 0.019 Uiso 1 calc . . R .
C35 C 0.86971(9) 0.4601(2) 0.23017(11) 0.0193(6) Uani 1 d . . . .
H35 H 0.8707 0.4513 0.1950 0.023 Uiso 1 calc . . R .
C36 C 0.83584(8) 0.4767(2) 0.24813(11) 0.0172(6) Uani 1 d . . . .
C34 C 0.90233(9) 0.4565(2) 0.26507(12) 0.0201(6) Uani 1 d A . . .
C33 C 0.90061(8) 0.4679(2) 0.31645(12) 0.0189(6) Uani 1 d . . . .
H33 H 0.9234 0.4657 0.3394 0.023 Uiso 1 calc . . R .
C40 C 0.87231(8) 0.6321(2) 0.40025(10) 0.0143(6) Uani 1 d . . . .
C24 C 0.82645(8) 0.4690(2) 0.41525(10) 0.0148(6) Uani 1 d . . . .
C48 C 0.89768(8) 0.4392(2) 0.43210(11) 0.0167(6) Uani 1 d . . . .
C25 C 0.81041(8) 0.3726(2) 0.40040(10) 0.0147(6) Uani 1 d . . . .
H25 H 0.8209 0.3335 0.3755 0.018 Uiso 1 calc . . R .
C27 C 0.76349(8) 0.3863(2) 0.45688(10) 0.0172(6) Uani 1 d . . . .
H27 H 0.7426 0.3586 0.4707 0.021 Uiso 1 calc . . R .
C26 C 0.77995(8) 0.3319(2) 0.42050(10) 0.0162(6) Uani 1 d . . . .
C41 C 0.84234(8) 0.7026(2) 0.38873(10) 0.0153(6) Uani 1 d . . . .
H41 H 0.8175 0.6762 0.3799 0.018 Uiso 1 calc . . R .
C45 C 0.90846(8) 0.6765(2) 0.41033(10) 0.0177(6) Uani 1 d . . . .
H45 H 0.9298 0.6323 0.4172 0.021 Uiso 1 calc . . R .
C42 C 0.84776(8) 0.8088(2) 0.38976(10) 0.0159(6) Uani 1 d . . . .
C43 C 0.88362(8) 0.8515(2) 0.40097(10) 0.0175(6) Uani 1 d . . . .
H43 H 0.8873 0.9245 0.4021 0.021 Uiso 1 calc . . R .
C44 C 0.91374(8) 0.7835(2) 0.41046(10) 0.0165(6) Uani 1 d . . . .
C51 C 0.94615(9) 0.3100(3) 0.49858(12) 0.0237(7) Uani 1 d . . . .
H51 H 0.9626 0.2671 0.5206 0.028 Uiso 1 calc . . R .
C53 C 0.90701(8) 0.3391(2) 0.41871(11) 0.0167(6) Uani 1 d . . . .
H53 H 0.8969 0.3134 0.3863 0.020 Uiso 1 calc . . R .
C50 C 0.93713(9) 0.4087(3) 0.51328(12) 0.0242(7) Uani 1 d . . . .
C52 C 0.93075(8) 0.2751(2) 0.45117(11) 0.0189(6) Uani 1 d . . . .
B1 B 0.86583(9) 0.5066(3) 0.39593(12) 0.0146(6) Uani 1 d . . . .
F5 F 0.75540(8) 0.64204(19) 0.49541(10) 0.0563(7) Uani 1 d . . . .
C31 C 0.76154(10) 0.5445(3) 0.51038(12) 0.0247(7) Uani 1 d . . . .
C9 C 0.65017(9) 0.2071(3) 0.45852(14) 0.0340(9) Uani 1 d . . . .
H9 H 0.6575 0.1531 0.4821 0.041 Uiso 1 calc . . R .
C39 C 0.80070(9) 0.4890(3) 0.21065(11) 0.0211(6) Uani 1 d . . . .
F21 F 0.96720(6) 0.12203(16) 0.46120(7) 0.0333(5) Uani 1 d . . . .
F22 F 0.95579(7) 0.3755(2) 0.59999(7) 0.0473(6) Uani 1 d . . . .
F20 F 0.94494(8) 0.16538(18) 0.38570(8) 0.0474(6) Uani 1 d . . . .
F24 F 0.93421(10) 0.5251(2) 0.58079(10) 0.0747(11) Uani 1 d . . . .
F19 F 0.90857(6) 0.10488(18) 0.43542(11) 0.0541(7) Uani 1 d . . . .
F23 F 0.98918(9) 0.4803(3) 0.56451(10) 0.0762(10) Uani 1 d . . . .
F18 F 0.97927(5) 0.76359(17) 0.41093(9) 0.0358(5) Uani 1 d . . . .
F16 F 0.95671(6) 0.91578(17) 0.39674(10) 0.0430(6) Uani 1 d . . . .
F17 F 0.96159(7) 0.8508(3) 0.47091(8) 0.0702(10) Uani 1 d . . . .
C47 C 0.95265(9) 0.8282(3) 0.42264(11) 0.0221(6) Uani 1 d . . . .
F15 F 0.78412(5) 0.84531(17) 0.39606(8) 0.0354(5) Uani 1 d . . . .
F13 F 0.82090(7) 0.97318(18) 0.39711(14) 0.0667(10) Uani 1 d . . . .
F14 F 0.80410(7) 0.8899(2) 0.32838(8) 0.0578(8) Uani 1 d . . . .
C46 C 0.81461(9) 0.8791(2) 0.37812(12) 0.0217(6) Uani 1 d . . . .
C54 C 0.93786(9) 0.1677(3) 0.43366(12) 0.0251(7) Uani 1 d . . . .
C55 C 0.95393(11) 0.4483(3) 0.56431(14) 0.0361(9) Uani 1 d . . . .
F1 F 0.78812(6) 0.16084(15) 0.39284(8) 0.0329(5) Uani 1 d . . . .
F3 F 0.74293(6) 0.24861(16) 0.35299(7) 0.0308(4) Uani 1 d . . . .
F2 F 0.73854(6) 0.19114(17) 0.42735(8) 0.0369(5) Uani 1 d . . . .
C30 C 0.76258(9) 0.2328(3) 0.39935(11) 0.0205(6) Uani 1 d . . . .
C22 C 0.60338(10) 0.4653(3) 0.21902(12) 0.0243(7) Uani 1 d . . . .
H22A H 0.6261 0.4651 0.2018 0.029 Uiso 1 calc . . R .
H22B H 0.5813 0.4825 0.1937 0.029 Uiso 1 calc . . R .
C4 C 0.57383(9) 0.5966(3) 0.42662(13) 0.0296(7) Uani 1 d . . . .
H4 H 0.5787 0.6320 0.4602 0.035 Uiso 1 calc . . R .
C3 C 0.64236(11) 0.7665(3) 0.38239(14) 0.0348(8) Uani 1 d . . . .
H3A H 0.6438 0.7380 0.3487 0.052 Uiso 1 calc . . GR .
H3B H 0.6614 0.8211 0.3900 0.052 Uiso 1 calc . . GR .
H3C H 0.6172 0.7959 0.3833 0.052 Uiso 1 calc . . GR .
C2 C 0.64981(14) 0.7184(4) 0.47604(15) 0.0513(12) Uani 1 d . . . .
H2A H 0.6267 0.7578 0.4783 0.077 Uiso 1 calc . . GR .
H2B H 0.6717 0.7632 0.4856 0.077 Uiso 1 calc . . GR .
H2C H 0.6511 0.6587 0.4990 0.077 Uiso 1 calc . . GR .
C5 C 0.55096(13) 0.6696(4) 0.3897(2) 0.0738(19) Uani 1 d . . . .
H5A H 0.5643 0.7359 0.3890 0.111 Uiso 1 calc . . GR .
H5B H 0.5263 0.6814 0.4006 0.111 Uiso 1 calc . . GR .
H5C H 0.5476 0.6387 0.3558 0.111 Uiso 1 calc . . GR .
C15 C 0.68707(9) 0.4306(3) 0.28048(11) 0.0228(7) Uani 1 d . . . .
H15A H 0.7143 0.4168 0.2806 0.027 Uiso 1 calc . . R .
H15B H 0.6780 0.4740 0.2507 0.027 Uiso 1 calc . . R .
O3 O 0.74378(6) 0.61428(18) 0.30593(8) 0.0251(5) Uani 1 d . . . .
C16 C 0.71345(8) 0.5099(3) 0.36109(12) 0.0208(6) Uani 1 d . . . .
H16A H 0.7339 0.4596 0.3581 0.025 Uiso 1 calc . . R .
H16B H 0.7073 0.5061 0.3961 0.025 Uiso 1 calc . . R .
O4 O 0.67148(6) 0.68420(18) 0.25606(8) 0.0230(5) Uani 1 d . . . .
C20 C 0.63940(9) 0.6829(3) 0.21824(11) 0.0253(7) Uani 1 d . . . .
H20A H 0.6438 0.6350 0.1907 0.030 Uiso 1 calc . . R .
H20B H 0.6349 0.7533 0.2037 0.030 Uiso 1 calc . . R .
C21 C 0.60558(9) 0.6480(3) 0.24139(11) 0.0232(7) Uani 1 d . . . .
H21A H 0.6026 0.6942 0.2702 0.028 Uiso 1 calc . . R .
H21B H 0.5829 0.6562 0.2160 0.028 Uiso 1 calc . . R .
C19 C 0.70541(10) 0.6982(3) 0.23477(13) 0.0283(7) Uani 1 d . . . .
H19A H 0.7036 0.7620 0.2139 0.034 Uiso 1 calc . . R .
H19B H 0.7092 0.6386 0.2126 0.034 Uiso 1 calc . . R .
C18 C 0.73835(9) 0.7065(3) 0.27656(13) 0.0282(7) Uani 1 d . . . .
H18A H 0.7615 0.7214 0.2615 0.034 Uiso 1 calc . . R .
H18B H 0.7340 0.7653 0.2989 0.034 Uiso 1 calc . . R .
C49 C 0.91330(9) 0.4724(2) 0.48046(12) 0.0208(6) Uani 1 d . . . .
H49 H 0.9076 0.5400 0.4913 0.025 Uiso 1 calc . . R .
C17 C 0.72669(8) 0.6171(3) 0.35105(11) 0.0232(7) Uani 1 d . . . .
H17A H 0.7051 0.6658 0.3469 0.028 Uiso 1 calc . . R .
H17B H 0.7452 0.6410 0.3798 0.028 Uiso 1 calc . . R .
C6 C 0.55164(10) 0.4972(3) 0.43303(13) 0.0298(8) Uani 1 d . . . .
H6A H 0.5440 0.4653 0.3998 0.045 Uiso 1 calc . . GR .
H6B H 0.5292 0.5140 0.4486 0.045 Uiso 1 calc . . GR .
H6C H 0.5675 0.4486 0.4548 0.045 Uiso 1 calc . . GR .
C1 C 0.64964(10) 0.6802(3) 0.42180(11) 0.0265(7) Uani 1 d . . . .
H1 H 0.6759 0.6557 0.4200 0.032 Uiso 1 calc . . R .
C38 C 0.93948(10) 0.4403(3) 0.24636(13) 0.0301(8) Uani 1 d . . . U
F7 F 0.96767(17) 0.4855(6) 0.2772(3) 0.0439(18) Uani 0.468(10) d A 2 . U
F9 F 0.9414(2) 0.4751(9) 0.2022(3) 0.068(2) Uani 0.468(10) d A 2 . U
F8 F 0.9496(2) 0.3419(5) 0.2482(4) 0.066(2) Uani 0.468(10) d A 2 . U
F7A F 0.96739(19) 0.4265(9) 0.2805(2) 0.072(2) Uani 0.532(10) d A 1 . U
F9A F 0.94736(19) 0.5208(5) 0.2172(3) 0.0543(18) Uani 0.532(10) d A 1 . U
F8A F 0.93836(15) 0.3632(5) 0.2129(3) 0.058(2) Uani 0.532(10) d A 1 . U

loop_
_atom_site_aniso_label
_atom_site_aniso_U_11
_atom_site_aniso_U_22
_atom_site_aniso_U_33
_atom_site_aniso_U_23
_atom_site_aniso_U_13
_atom_site_aniso_U_12
Ir1 0.01523(7) 0.01594(8) 0.01211(7) 0.00055(4) 0.00163(4) -0.00038(4)
O2 0.0181(10) 0.0295(13) 0.0192(10) -0.0052(9) 0.0050(8) -0.0033(9)
O5 0.0273(11) 0.0197(12) 0.0140(10) 0.0016(8) 0.0004(8) 0.0016(9)
P1 0.0212(4) 0.0214(4) 0.0133(3) -0.0012(3) 0.0055(3) -0.0025(3)
O1 0.0289(12) 0.0299(13) 0.0154(10) 0.0026(9) 0.0034(9) -0.0020(10)
N1 0.0194(12) 0.0174(14) 0.0205(12) -0.0034(10) 0.0039(10) -0.0016(10)
C12 0.0151(13) 0.0216(17) 0.0211(14) 0.0028(12) 0.0039(11) 0.0008(11)
C7 0.0184(14) 0.0285(18) 0.0225(15) 0.0052(13) 0.0054(11) -0.0012(12)
C11 0.0187(14) 0.0216(17) 0.0288(16) 0.0055(13) 0.0061(12) -0.0012(12)
C13 0.0258(15) 0.0147(16) 0.0317(17) -0.0009(13) 0.0050(13) -0.0024(12)
C10 0.0269(16) 0.0215(18) 0.043(2) 0.0111(15) 0.0095(14) 0.0028(13)
C23 0.0245(15) 0.0274(18) 0.0202(14) -0.0082(13) -0.0004(12) -0.0021(13)
C14 0.0215(15) 0.0217(17) 0.0252(15) -0.0043(13) 0.0079(12) 0.0032(12)
C8 0.0245(16) 0.041(2) 0.0255(16) 0.0129(15) 0.0020(13) -0.0002(15)
F12 0.0192(9) 0.0464(13) 0.0230(9) -0.0045(9) -0.0009(7) -0.0009(8)
F10 0.0323(10) 0.0611(15) 0.0174(9) -0.0126(10) -0.0008(8) 0.0054(10)
F4 0.0524(14) 0.0737(19) 0.0242(11) -0.0266(11) 0.0036(10) 0.0078(13)
F6 0.0402(12) 0.0448(14) 0.0561(14) -0.0240(12) 0.0303(11) -0.0092(10)
F11 0.0513(13) 0.0265(12) 0.0612(15) 0.0194(11) -0.0218(11) 0.0002(10)
C28 0.0210(14) 0.0190(16) 0.0121(13) 0.0005(11) 0.0020(11) 0.0038(11)
C29 0.0199(14) 0.0136(15) 0.0144(13) 0.0008(11) -0.0002(11) 0.0018(11)
C32 0.0190(14) 0.0104(14) 0.0167(14) 0.0004(11) 0.0030(11) -0.0014(11)
C37 0.0160(13) 0.0127(14) 0.0182(14) 0.0002(11) 0.0039(11) 0.0009(11)
C35 0.0256(15) 0.0178(16) 0.0158(14) 0.0001(11) 0.0073(12) 0.0005(12)
C36 0.0209(14) 0.0118(15) 0.0184(14) 0.0007(11) 0.0008(12) -0.0005(11)
C34 0.0205(15) 0.0174(16) 0.0238(15) 0.0004(12) 0.0079(12) -0.0008(12)
C33 0.0157(14) 0.0193(16) 0.0216(15) -0.0017(12) 0.0025(11) -0.0013(11)
C40 0.0154(13) 0.0155(15) 0.0121(12) -0.0004(11) 0.0020(10) 0.0010(11)
C24 0.0153(13) 0.0149(15) 0.0130(13) 0.0015(11) -0.0022(10) 0.0029(11)
C48 0.0134(13) 0.0185(16) 0.0179(13) 0.0001(12) 0.0019(11) -0.0005(11)
C25 0.0177(13) 0.0150(15) 0.0112(12) 0.0003(11) 0.0006(10) 0.0034(11)
C27 0.0205(14) 0.0172(15) 0.0147(13) 0.0016(11) 0.0047(11) 0.0015(11)
C26 0.0197(14) 0.0153(15) 0.0131(12) 0.0026(11) 0.0005(10) 0.0025(11)
C41 0.0151(13) 0.0162(15) 0.0141(12) -0.0012(11) 0.0008(10) 0.0003(11)
C45 0.0158(13) 0.0216(16) 0.0151(13) -0.0019(12) -0.0001(10) 0.0031(12)
C42 0.0166(13) 0.0189(16) 0.0124(12) -0.0012(11) 0.0027(10) 0.0024(11)
C43 0.0232(14) 0.0147(15) 0.0152(13) -0.0005(11) 0.0051(11) -0.0022(12)
C44 0.0173(13) 0.0190(16) 0.0135(12) -0.0023(11) 0.0034(10) -0.0005(11)
C51 0.0233(15) 0.0235(18) 0.0224(15) 0.0018(13) -0.0032(12) 0.0069(13)
C53 0.0149(13) 0.0177(15) 0.0173(13) -0.0019(11) 0.0011(10) 0.0005(11)
C50 0.0250(15) 0.0241(18) 0.0215(15) -0.0016(13) -0.0039(12) 0.0024(13)
C52 0.0168(13) 0.0179(16) 0.0219(14) -0.0002(12) 0.0022(11) 0.0025(11)
B1 0.0159(15) 0.0123(16) 0.0152(15) -0.0024(12) 0.0005(12) 0.0021(12)
F5 0.096(2) 0.0257(13) 0.0585(15) 0.0042(11) 0.0516(15) 0.0219(13)
C31 0.0318(17) 0.0219(17) 0.0224(15) -0.0037(13) 0.0109(13) 0.0003(13)
C9 0.0236(16) 0.042(2) 0.0376(19) 0.0236(17) 0.0071(14) 0.0072(15)
C39 0.0259(16) 0.0192(16) 0.0175(14) 0.0005(12) 0.0000(12) 0.0017(12)
F21 0.0363(11) 0.0276(11) 0.0341(10) 0.0000(9) -0.0022(8) 0.0176(9)
F22 0.0665(16) 0.0507(15) 0.0205(10) -0.0012(10) -0.0086(10) 0.0155(12)
F20 0.0834(18) 0.0337(13) 0.0250(10) -0.0033(9) 0.0075(11) 0.0282(12)
F24 0.119(3) 0.0574(19) 0.0351(13) -0.0274(12) -0.0343(15) 0.0505(17)
F19 0.0332(12) 0.0234(12) 0.107(2) -0.0220(13) 0.0124(13) -0.0027(9)
F23 0.070(2) 0.111(3) 0.0401(14) -0.0092(15) -0.0179(13) -0.0462(19)
F18 0.0158(9) 0.0292(12) 0.0629(14) -0.0001(10) 0.0077(9) 0.0007(8)
F16 0.0261(10) 0.0263(12) 0.0761(16) 0.0133(11) 0.0057(10) -0.0074(9)
F17 0.0363(12) 0.149(3) 0.0258(11) -0.0325(15) 0.0069(9) -0.0455(16)
C47 0.0211(15) 0.0235(17) 0.0221(15) -0.0048(13) 0.0047(12) -0.0034(12)
F15 0.0259(10) 0.0370(13) 0.0473(12) 0.0111(10) 0.0191(9) 0.0123(9)
F13 0.0337(13) 0.0182(13) 0.142(3) -0.0192(14) -0.0088(15) 0.0076(9)
F14 0.0466(13) 0.100(2) 0.0283(11) 0.0298(13) 0.0115(10) 0.0466(15)
C46 0.0212(15) 0.0174(16) 0.0268(15) 0.0031(13) 0.0046(12) 0.0014(12)
C54 0.0237(15) 0.0226(18) 0.0280(16) -0.0005(13) 0.0001(12) 0.0074(13)
C55 0.044(2) 0.033(2) 0.0269(18) -0.0052(15) -0.0094(16) 0.0112(17)
F1 0.0328(10) 0.0156(10) 0.0504(12) -0.0065(9) 0.0055(9) 0.0036(8)
F3 0.0363(10) 0.0260(11) 0.0267(9) -0.0048(8) -0.0077(8) -0.0056(8)
F2 0.0488(12) 0.0285(12) 0.0386(11) -0.0068(9) 0.0242(10) -0.0183(10)
C30 0.0262(15) 0.0185(16) 0.0181(14) -0.0012(12) 0.0076(12) -0.0021(12)
C22 0.0286(16) 0.0286(19) 0.0146(14) -0.0038(13) -0.0004(12) -0.0015(13)
C4 0.0291(17) 0.0274(19) 0.0361(18) -0.0037(15) 0.0179(14) -0.0007(14)
C3 0.043(2) 0.0216(19) 0.042(2) 0.0001(16) 0.0154(16) -0.0078(15)
C2 0.068(3) 0.058(3) 0.032(2) -0.024(2) 0.0235(19) -0.034(2)
C5 0.036(2) 0.058(3) 0.136(5) 0.051(3) 0.042(3) 0.023(2)
C15 0.0233(15) 0.0256(18) 0.0214(14) -0.0033(13) 0.0094(12) -0.0004(13)
O3 0.0277(11) 0.0208(12) 0.0293(11) 0.0031(9) 0.0129(9) 0.0025(9)
C16 0.0169(14) 0.0253(17) 0.0194(14) 0.0037(13) 0.0002(11) 0.0018(12)
O4 0.0265(11) 0.0272(13) 0.0160(10) 0.0043(9) 0.0058(8) 0.0031(9)
C20 0.0371(18) 0.0226(18) 0.0160(14) 0.0045(12) 0.0033(13) 0.0053(14)
C21 0.0294(16) 0.0211(17) 0.0182(14) 0.0046(12) 0.0006(12) 0.0087(13)
C19 0.0360(18) 0.0253(19) 0.0265(16) 0.0043(14) 0.0146(14) 0.0022(14)
C18 0.0279(16) 0.0240(18) 0.0349(18) 0.0053(14) 0.0120(14) -0.0021(14)
C49 0.0224(15) 0.0183(16) 0.0207(15) -0.0037(12) -0.0004(12) 0.0030(12)
C17 0.0190(14) 0.0281(18) 0.0234(15) -0.0018(13) 0.0062(12) -0.0033(13)
C6 0.0247(16) 0.038(2) 0.0295(17) -0.0005(15) 0.0127(14) -0.0053(15)
C1 0.0341(17) 0.0279(19) 0.0193(15) -0.0070(13) 0.0103(13) -0.0114(14)
C38 0.0246(16) 0.037(2) 0.0309(17) -0.0031(15) 0.0107(13) -0.0029(14)
F7 0.020(2) 0.054(4) 0.061(3) -0.024(3) 0.019(2) -0.013(2)
F9 0.056(4) 0.113(5) 0.040(3) 0.012(3) 0.024(3) 0.011(4)
F8 0.047(3) 0.037(3) 0.124(5) -0.007(3) 0.050(3) 0.006(2)
F7A 0.037(3) 0.135(5) 0.045(3) 0.010(4) 0.013(2) 0.031(4)
F9A 0.050(3) 0.040(3) 0.084(4) 0.010(3) 0.047(3) -0.002(2)
F8A 0.036(2) 0.060(3) 0.086(4) -0.044(3) 0.038(3) -0.008(2)

loop_
_atom_type_symbol
_atom_type_description
_atom_type_scat_dispersion_real
_atom_type_scat_dispersion_imag
_atom_type_scat_source
C C 0.0181 0.0091 'International Tables Vol C Tables 4.2.6.8 and 6.1.1.4'
H H 0.0000 0.0000 'International Tables Vol C Tables 4.2.6.8 and 6.1.1.4'
B B 0.0090 0.0039 'International Tables Vol C Tables 4.2.6.8 and 6.1.1.4'
F F 0.0727 0.0534 'International Tables Vol C Tables 4.2.6.8 and 6.1.1.4'
Ir Ir -4.7710 6.5667 'International Tables Vol C Tables 4.2.6.8 and 6.1.1.4'
N N 0.0311 0.0180 'International Tables Vol C Tables 4.2.6.8 and 6.1.1.4'
O O 0.0492 0.0322 'International Tables Vol C Tables 4.2.6.8 and 6.1.1.4'
P P 0.2955 0.4335 'International Tables Vol C Tables 4.2.6.8 and 6.1.1.4'

loop_
_geom_angle_atom_site_label_1
_geom_angle_atom_site_label_2
_geom_angle_atom_site_label_3
_geom_angle
O2 Ir1 O5 85.90(8)
P1 Ir1 O2 102.51(6)
P1 Ir1 O5 121.43(6)
N1 Ir1 O2 78.73(9)
N1 Ir1 O5 76.55(9)
N1 Ir1 P1 161.97(7)
C12 Ir1 O2 92.71(10)
C12 Ir1 O5 158.00(11)
C12 Ir1 P1 80.33(9)
C12 Ir1 N1 81.64(12)
C15 O2 Ir1 110.88(17)
C16 O2 Ir1 129.91(18)
C16 O2 C15 117.4(2)
C22 O5 Ir1 113.50(18)
C22 O5 C21 114.1(2)
C21 O5 Ir1 132.14(18)
O1 P1 Ir1 104.63(9)
O1 P1 C4 101.01(15)
O1 P1 C1 97.68(14)
C4 P1 Ir1 119.02(12)
C4 P1 C1 106.89(17)
C1 P1 Ir1 122.80(10)
C7 O1 P1 113.51(19)
C13 N1 Ir1 105.60(18)
C23 N1 Ir1 107.27(19)
C23 N1 C13 111.7(2)
C23 N1 C14 113.7(2)
C14 N1 Ir1 110.37(18)
C14 N1 C13 107.9(2)
C7 C12 Ir1 122.4(3)
C7 C12 C11 120.6(3)
C11 C12 Ir1 117.0(2)
C12 C7 O1 116.3(3)
C8 C7 O1 122.3(3)
C8 C7 C12 121.4(3)
C12 C11 C13 114.7(3)
C12 C11 C10 118.9(3)
C10 C11 C13 126.2(3)
N1 C13 C11 108.9(2)
N1 C13 H13A 109.9
N1 C13 H13B 109.9
C11 C13 H13A 109.9
C11 C13 H13B 109.9
H13A C13 H13B 108.3
C11 C10 H10 120.3
C9 C10 C11 119.4(3)
C9 C10 H10 120.3
N1 C23 H23A 109.4
N1 C23 H23B 109.4
N1 C23 C22 111.3(3)
H23A C23 H23B 108.0
C22 C23 H23A 109.4
C22 C23 H23B 109.4
N1 C14 H14A 108.9
N1 C14 H14B 108.9
N1 C14 C15 113.6(3)
H14A C14 H14B 107.7
C15 C14 H14A 108.9
C15 C14 H14B 108.9
C7 C8 H8 121.1
C7 C8 C9 117.7(3)
C9 C8 H8 121.1
C29 C28 C31 119.0(3)
C27 C28 C29 120.8(3)
C27 C28 C31 120.2(3)
C28 C29 H29 118.8
C24 C29 C28 122.5(3)
C24 C29 H29 118.8
C37 C32 B1 122.3(3)
C33 C32 C37 116.0(3)
C33 C32 B1 121.2(3)
C32 C37 H37 119.2
C36 C37 C32 121.6(3)
C36 C37 H37 119.2
C36 C35 H35 121.0
C36 C35 C34 118.1(3)
C34 C35 H35 121.0
C37 C36 C39 119.9(3)
C35 C36 C37 121.3(3)
C35 C36 C39 118.7(3)
C35 C34 C38 119.0(3)
C33 C34 C35 120.6(3)
C33 C34 C38 120.4(3)
C32 C33 H33 118.8
C34 C33 C32 122.4(3)
C34 C33 H33 118.8
C41 C40 C45 115.7(3)
C41 C40 B1 121.7(2)
C45 C40 B1 122.2(3)
C29 C24 C25 115.3(3)
C29 C24 B1 123.5(3)
C25 C24 B1 120.6(3)
C53 C48 B1 120.9(3)
C53 C48 C49 116.1(3)
C49 C48 B1 122.5(3)
C24 C25 H25 118.7
C26 C25 C24 122.7(3)
C26 C25 H25 118.7
C28 C27 H27 121.1
C28 C27 C26 117.8(3)
C26 C27 H27 121.1
C25 C26 C27 120.9(3)
C25 C26 C30 119.0(3)
C27 C26 C30 119.8(3)
C40 C41 H41 118.9
C42 C41 C40 122.3(3)
C42 C41 H41 118.9
C40 C45 H45 119.2
C44 C45 C40 121.6(3)
C44 C45 H45 119.2
C41 C42 C43 121.3(3)
C41 C42 C46 119.4(3)
C43 C42 C46 119.3(3)
C42 C43 H43 121.2
C44 C43 C42 117.5(3)
C44 C43 H43 121.2
C45 C44 C47 120.1(3)
C43 C44 C45 121.5(3)
C43 C44 C47 118.3(3)
C50 C51 H51 120.7
C50 C51 C52 118.7(3)
C52 C51 H51 120.7
C48 C53 H53 118.8
C48 C53 C52 122.4(3)
C52 C53 H53 118.8
C51 C50 C55 119.4(3)
C51 C50 C49 120.5(3)
C49 C50 C55 120.1(3)
C51 C52 C53 120.4(3)
C51 C52 C54 121.6(3)
C53 C52 C54 118.0(3)
C40 B1 C32 103.5(2)
C40 B1 C24 112.9(2)
C40 B1 C48 113.7(2)
C24 B1 C32 112.6(2)
C48 B1 C32 111.8(2)
C48 B1 C24 102.6(2)
F4 C31 F6 106.1(3)
F4 C31 C28 112.4(3)
F4 C31 F5 106.5(3)
F6 C31 C28 112.6(3)
F5 C31 F6 106.7(3)
F5 C31 C28 111.9(3)
C10 C9 C8 121.9(3)
C10 C9 H9 119.0
C8 C9 H9 119.0
F12 C39 F11 105.8(3)
F12 C39 C36 112.9(3)
F10 C39 F12 106.3(3)
F10 C39 F11 106.9(3)
F10 C39 C36 113.1(3)
F11 C39 C36 111.5(3)
F18 C47 C44 112.5(3)
F18 C47 F16 105.7(3)
F16 C47 C44 112.0(3)
F17 C47 C44 112.9(3)
F17 C47 F18 106.4(3)
F17 C47 F16 106.8(3)
F15 C46 C42 113.5(3)
F15 C46 F14 105.1(3)
F13 C46 C42 112.9(3)
F13 C46 F15 105.5(3)
F13 C46 F14 107.2(3)
F14 C46 C42 112.1(3)
F21 C54 C52 113.1(3)
F21 C54 F20 106.1(3)
F20 C54 C52 112.5(3)
F19 C54 C52 112.4(3)
F19 C54 F21 106.2(3)
F19 C54 F20 106.0(3)
F22 C55 C50 112.6(3)
F24 C55 C50 112.9(3)
F24 C55 F22 105.3(3)
F24 C55 F23 108.6(4)
F23 C55 C50 111.7(3)
F23 C55 F22 105.2(3)
F1 C30 C26 112.7(3)
F1 C30 F3 105.4(2)
F3 C30 C26 110.7(3)
F2 C30 C26 113.6(3)
F2 C30 F1 107.7(3)
F2 C30 F3 106.2(3)
O5 C22 C23 108.9(2)
O5 C22 H22A 109.9
O5 C22 H22B 109.9
C23 C22 H22A 109.9
C23 C22 H22B 109.9
H22A C22 H22B 108.3
P1 C4 H4 108.0
C5 C4 P1 111.5(3)
C5 C4 H4 108.0
C5 C4 C6 110.4(3)
C6 C4 P1 110.7(2)
C6 C4 H4 108.0
H3A C3 H3B 109.5
H3A C3 H3C 109.5
H3B C3 H3C 109.5
C1 C3 H3A 109.5
C1 C3 H3B 109.5
C1 C3 H3C 109.5
H2A C2 H2B 109.5
H2A C2 H2C 109.5
H2B C2 H2C 109.5
C1 C2 H2A 109.5
C1 C2 H2B 109.5
C1 C2 H2C 109.5
C4 C5 H5A 109.5
C4 C5 H5B 109.5
C4 C5 H5C 109.5
H5A C5 H5B 109.5
H5A C5 H5C 109.5
H5B C5 H5C 109.5
O2 C15 C14 106.9(2)
O2 C15 H15A 110.3
O2 C15 H15B 110.3
C14 C15 H15A 110.3
C14 C15 H15B 110.3
H15A C15 H15B 108.6
C18 O3 C17 113.7(2)
O2 C16 H16A 109.4
O2 C16 H16B 109.4
O2 C16 C17 111.2(2)
H16A C16 H16B 108.0
C17 C16 H16A 109.4
C17 C16 H16B 109.4
C20 O4 C19 111.7(2)
O4 C20 H20A 109.8
O4 C20 H20B 109.8
O4 C20 C21 109.3(2)
H20A C20 H20B 108.3
C21 C20 H20A 109.8
C21 C20 H20B 109.8
O5 C21 C20 114.4(3)
O5 C21 H21A 108.7
O5 C21 H21B 108.7
C20 C21 H21A 108.7
C20 C21 H21B 108.7
H21A C21 H21B 107.6
O4 C19 H19A 109.7
O4 C19 H19B 109.7
O4 C19 C18 109.7(3)
H19A C19 H19B 108.2
C18 C19 H19A 109.7
C18 C19 H19B 109.7
O3 C18 C19 112.3(3)
O3 C18 H18A 109.1
O3 C18 H18B 109.1
C19 C18 H18A 109.1
C19 C18 H18B 109.1
H18A C18 H18B 107.9
C48 C49 C50 121.9(3)
C48 C49 H49 119.0
C50 C49 H49 119.0
O3 C17 C16 108.2(3)
O3 C17 H17A 110.1
O3 C17 H17B 110.1
C16 C17 H17A 110.1
C16 C17 H17B 110.1
H17A C17 H17B 108.4
C4 C6 H6A 109.5
C4 C6 H6B 109.5
C4 C6 H6C 109.5
H6A C6 H6B 109.5
H6A C6 H6C 109.5
H6B C6 H6C 109.5
P1 C1 H1 105.6
C3 C1 P1 113.0(2)
C3 C1 C2 113.3(3)
C3 C1 H1 105.6
C2 C1 P1 112.9(2)
C2 C1 H1 105.6
F7 C38 C34 111.3(4)
F7 C38 F9A 79.6(5)
F9 C38 C34 115.2(5)
F9 C38 F7 106.3(6)
F9 C38 F8 108.8(6)
F9 C38 F9A 32.0(4)
F9 C38 F8A 69.1(5)
F8 C38 C34 112.0(4)
F8 C38 F7 102.4(5)
F8 C38 F9A 133.0(5)
F8 C38 F8A 44.7(4)
F7A C38 C34 115.3(4)
F7A C38 F7 33.9(4)
F7A C38 F9 125.1(6)
F7A C38 F8 69.7(6)
F7A C38 F9A 108.3(6)
F7A C38 F8A 108.9(6)
F9A C38 C34 110.6(4)
F8A C38 C34 112.4(3)
F8A C38 F7 133.1(5)
F8A C38 F9A 100.1(5)

loop_
_geom_bond_atom_site_label_1
_geom_bond_atom_site_label_2
_geom_bond_distance
Ir1 O2 2.228(2)
Ir1 O5 2.276(2)
Ir1 P1 2.2115(7)
Ir1 N1 2.154(3)
Ir1 C12 1.958(3)
O2 C15 1.433(4)
O2 C16 1.432(4)
O5 C22 1.445(4)
O5 C21 1.447(4)
P1 O1 1.665(2)
P1 C4 1.827(3)
P1 C1 1.838(3)
O1 C7 1.394(4)
N1 C13 1.512(4)
N1 C23 1.488(4)
N1 C14 1.500(4)
C12 C7 1.387(4)
C12 C11 1.391(5)
C7 C8 1.376(5)
C11 C13 1.514(4)
C11 C10 1.395(5)
C13 H13A 0.9900
C13 H13B 0.9900
C10 H10 0.9500
C10 C9 1.388(5)
C23 H23A 0.9900
C23 H23B 0.9900
C23 C22 1.523(5)
C14 H14A 0.9900
C14 H14B 0.9900
C14 C15 1.522(4)
C8 H8 0.9500
C8 C9 1.397(6)
F12 C39 1.333(4)
F10 C39 1.332(4)
F4 C31 1.326(4)
F6 C31 1.331(4)
F11 C39 1.338(4)
C28 C29 1.400(4)
C28 C27 1.381(4)
C28 C31 1.497(4)
C29 H29 0.9500
C29 C24 1.396(4)
C32 C37 1.403(4)
C32 C33 1.399(4)
C32 B1 1.643(4)
C37 H37 0.9500
C37 C36 1.392(4)
C35 H35 0.9500
C35 C36 1.383(4)
C35 C34 1.390(4)
C36 C39 1.504(4)
C34 C33 1.389(4)
C34 C38 1.501(4)
C33 H33 0.9500
C40 C41 1.408(4)
C40 C45 1.408(4)
C40 B1 1.634(4)
C24 C25 1.402(4)
C24 B1 1.643(4)
C48 C53 1.390(4)
C48 B1 1.638(4)
C48 C49 1.400(4)
C25 H25 0.9500
C25 C26 1.385(4)
C27 H27 0.9500
C27 C26 1.393(4)
C26 C30 1.496(4)
C41 H41 0.9500
C41 C42 1.381(4)
C45 H45 0.9500
C45 C44 1.391(4)
C42 C43 1.392(4)
C42 C46 1.492(4)
C43 H43 0.9500
C43 C44 1.386(4)
C44 C47 1.502(4)
C51 H51 0.9500
C51 C50 1.381(5)
C51 C52 1.383(4)
C53 H53 0.9500
C53 C52 1.396(4)
C50 C55 1.499(4)
C50 C49 1.400(4)
C52 C54 1.493(4)
F5 C31 1.327(4)
C9 H9 0.9500
F21 C54 1.333(4)
F22 C55 1.331(5)
F20 C54 1.339(4)
F24 C55 1.326(5)
F19 C54 1.332(4)
F23 C55 1.329(5)
F18 C47 1.336(4)
F16 C47 1.341(4)
F17 C47 1.316(4)
F15 C46 1.327(4)
F13 C46 1.320(4)
F14 C46 1.335(4)
F1 C30 1.331(4)
F3 C30 1.351(3)
F2 C30 1.330(4)
C22 H22A 0.9900
C22 H22B 0.9900
C4 H4 1.0000
C4 C5 1.517(6)
C4 C6 1.529(5)
C3 H3A 0.9800
C3 H3B 0.9800
C3 H3C 0.9800
C3 C1 1.527(5)
C2 H2A 0.9800
C2 H2B 0.9800
C2 H2C 0.9800
C2 C1 1.528(4)
C5 H5A 0.9800
C5 H5B 0.9800
C5 H5C 0.9800
C15 H15A 0.9900
C15 H15B 0.9900
O3 C18 1.421(4)
O3 C17 1.425(4)
C16 H16A 0.9900
C16 H16B 0.9900
C16 C17 1.496(5)
O4 C20 1.420(4)
O4 C19 1.424(4)
C20 H20A 0.9900
C20 H20B 0.9900
C20 C21 1.504(5)
C21 H21A 0.9900
C21 H21B 0.9900
C19 H19A 0.9900
C19 H19B 0.9900
C19 C18 1.511(5)
C18 H18A 0.9900
C18 H18B 0.9900
C49 H49 0.9500
C17 H17A 0.9900
C17 H17B 0.9900
C6 H6A 0.9800
C6 H6B 0.9800
C6 H6C 0.9800
C1 H1 1.0000
C38 F7 1.344(7)
C38 F9 1.272(8)
C38 F8 1.317(7)
C38 F7A 1.269(7)
C38 F9A 1.351(7)
C38 F8A 1.332(6)

loop_
_geom_torsion_atom_site_label_1
_geom_torsion_atom_site_label_2
_geom_torsion_atom_site_label_3
_geom_torsion_atom_site_label_4
_geom_torsion
Ir1 O2 C15 C14 -42.8(3)
Ir1 O2 C16 C17 -105.3(3)
Ir1 O5 C22 C23 16.2(3)
Ir1 O5 C21 C20 102.2(3)
Ir1 P1 O1 C7 -15.8(2)
Ir1 P1 C4 C5 -68.3(4)
Ir1 P1 C4 C6 55.1(3)
Ir1 P1 C1 C3 62.3(3)
Ir1 P1 C1 C2 -167.5(3)
Ir1 N1 C13 C11 -36.4(3)
Ir1 N1 C23 C22 52.6(3)
Ir1 N1 C14 C15 -29.6(3)
Ir1 C12 C7 O1 5.4(4)
Ir1 C12 C7 C8 -175.7(2)
Ir1 C12 C11 C13 -8.7(4)
Ir1 C12 C11 C10 175.6(2)
O2 Ir1 O5 C22 88.0(2)
O2 Ir1 O5 C21 -85.7(3)
O2 Ir1 P1 O1 -76.91(11)
O2 Ir1 P1 C4 171.35(15)
O2 Ir1 P1 C1 32.52(16)
O2 Ir1 N1 C13 120.62(19)
O2 Ir1 N1 C23 -120.1(2)
O2 Ir1 N1 C14 4.28(19)
O2 Ir1 C12 C7 90.1(2)
O2 Ir1 C12 C11 -88.6(2)
O2 C16 C17 O3 -72.8(3)
O5 Ir1 O2 C15 -54.8(2)
O5 Ir1 O2 C16 141.1(3)
O5 Ir1 P1 O1 -169.76(11)
O5 Ir1 P1 C4 78.50(15)
O5 Ir1 P1 C1 -60.34(16)
O5 Ir1 N1 C13 -150.94(19)
O5 Ir1 N1 C23 -31.65(19)
O5 Ir1 N1 C14 92.7(2)
O5 Ir1 C12 C7 175.8(2)
O5 Ir1 C12 C11 -2.9(4)
P1 Ir1 O2 C15 -176.08(19)
P1 Ir1 O2 C16 19.8(3)
P1 Ir1 O5 C22 -169.88(17)
P1 Ir1 O5 C21 16.5(3)
P1 Ir1 N1 C13 24.8(3)
P1 Ir1 N1 C23 144.1(2)
P1 Ir1 N1 C14 -91.5(3)
P1 Ir1 C12 C7 -12.2(2)
P1 Ir1 C12 C11 169.2(2)
P1 O1 C7 C12 8.4(3)
P1 O1 C7 C8 -170.4(2)
O1 P1 C4 C5 178.0(3)
O1 P1 C4 C6 -58.6(3)
O1 P1 C1 C3 175.2(2)
O1 P1 C1 C2 -54.5(3)
O1 C7 C8 C9 178.3(3)
N1 Ir1 O2 C15 22.3(2)
N1 Ir1 O2 C16 -141.8(3)
N1 Ir1 O5 C22 8.58(19)
N1 Ir1 O5 C21 -165.1(3)
N1 Ir1 P1 O1 15.1(2)
N1 Ir1 P1 C4 -96.6(3)
N1 Ir1 P1 C1 124.5(3)
N1 Ir1 C12 C7 168.2(3)
N1 Ir1 C12 C11 -10.4(2)
N1 C23 C22 O5 -45.3(3)
N1 C14 C15 O2 48.6(3)
C12 Ir1 O2 C15 103.2(2)
C12 Ir1 O2 C16 -60.9(3)
C12 Ir1 O5 C22 0.9(4)
C12 Ir1 O5 C21 -172.8(3)
C12 Ir1 P1 O1 13.74(12)
C12 Ir1 P1 C4 -98.00(16)
C12 Ir1 P1 C1 123.16(17)
C12 Ir1 N1 C13 26.15(19)
C12 Ir1 N1 C23 145.4(2)
C12 Ir1 N1 C14 -90.2(2)
C12 C7 C8 C9 -0.5(5)
C12 C11 C13 N1 31.4(4)
C12 C11 C10 C9 0.9(5)
C7 C12 C11 C13 172.6(3)
C7 C12 C11 C10 -3.1(5)
C7 C8 C9 C10 -1.7(5)
C11 C12 C7 O1 -176.0(3)
C11 C12 C7 C8 2.9(5)
C11 C10 C9 C8 1.5(5)
C13 N1 C23 C22 167.9(3)
C13 N1 C14 C15 -144.5(3)
C13 C11 C10 C9 -174.3(3)
C10 C11 C13 N1 -153.2(3)
C23 N1 C13 C11 -152.7(3)
C23 N1 C14 C15 91.0(3)
C14 N1 C13 C11 81.6(3)
C14 N1 C23 C22 -69.7(3)
C28 C29 C24 C25 -0.4(4)
C28 C29 C24 B1 -172.1(3)
C28 C27 C26 C25 -0.1(4)
C28 C27 C26 C30 -174.6(3)
C29 C28 C27 C26 -0.4(4)
C29 C28 C31 F4 -71.5(4)
C29 C28 C31 F6 168.6(3)
C29 C28 C31 F5 48.4(4)
C29 C24 C25 C26 0.0(4)
C29 C24 B1 C32 -145.4(3)
C29 C24 B1 C40 -28.6(4)
C29 C24 B1 C48 94.2(3)
C32 C37 C36 C35 -0.4(5)
C32 C37 C36 C39 -176.6(3)
C37 C32 C33 C34 -1.7(4)
C37 C32 B1 C40 -87.9(3)
C37 C32 B1 C24 34.4(4)
C37 C32 B1 C48 149.3(3)
C37 C36 C39 F12 -31.1(4)
C37 C36 C39 F10 -151.8(3)
C37 C36 C39 F11 87.8(4)
C35 C36 C39 F12 152.6(3)
C35 C36 C39 F10 31.9(4)
C35 C36 C39 F11 -88.6(4)
C35 C34 C33 C32 0.5(5)
C35 C34 C38 F7 150.6(5)
C35 C34 C38 F9 29.6(8)
C35 C34 C38 F8 -95.5(7)
C35 C34 C38 F7A -172.6(7)
C35 C34 C38 F9A 64.1(6)
C35 C34 C38 F8A -46.9(6)
C36 C35 C34 C33 0.8(5)
C36 C35 C34 C38 -179.0(3)
C34 C35 C36 C37 -0.9(5)
C34 C35 C36 C39 175.3(3)
C33 C32 C37 C36 1.7(4)
C33 C32 B1 C40 84.2(3)
C33 C32 B1 C24 -153.5(3)
C33 C32 B1 C48 -38.6(4)
C33 C34 C38 F7 -29.2(6)
C33 C34 C38 F9 -150.2(7)
C33 C34 C38 F8 84.7(7)
C33 C34 C38 F7A 7.6(8)
C33 C34 C38 F9A -115.8(5)
C33 C34 C38 F8A 133.2(5)
C40 C41 C42 C43 1.9(4)
C40 C41 C42 C46 -178.8(3)
C40 C45 C44 C43 0.4(4)
C40 C45 C44 C47 178.5(3)
C24 C25 C26 C27 0.3(4)
C24 C25 C26 C30 174.9(3)
C48 C53 C52 C51 -0.2(5)
C48 C53 C52 C54 178.0(3)
C25 C24 B1 C32 43.4(4)
C25 C24 B1 C40 160.2(2)
C25 C24 B1 C48 -77.0(3)
C25 C26 C30 F1 45.1(4)
C25 C26 C30 F3 -72.6(3)
C25 C26 C30 F2 168.0(3)
C27 C28 C29 C24 0.7(4)
C27 C28 C31 F4 109.4(3)
C27 C28 C31 F6 -10.5(4)
C27 C28 C31 F5 -130.7(3)
C27 C26 C30 F1 -140.2(3)
C27 C26 C30 F3 102.0(3)
C27 C26 C30 F2 -17.4(4)
C41 C40 C45 C44 2.1(4)
C41 C40 B1 C32 83.2(3)
C41 C40 B1 C24 -38.9(4)
C41 C40 B1 C48 -155.3(3)
C41 C42 C43 C44 0.8(4)
C41 C42 C46 F15 37.5(4)
C41 C42 C46 F13 157.5(3)
C41 C42 C46 F14 -81.4(4)
C45 C40 C41 C42 -3.2(4)
C45 C40 B1 C32 -89.9(3)
C45 C40 B1 C24 148.0(3)
C45 C40 B1 C48 31.7(4)
C45 C44 C47 F18 27.5(4)
C45 C44 C47 F16 146.5(3)
C45 C44 C47 F17 -92.9(4)
C42 C43 C44 C45 -1.9(4)
C42 C43 C44 C47 -180.0(3)
C43 C42 C46 F15 -143.2(3)
C43 C42 C46 F13 -23.2(4)
C43 C42 C46 F14 98.0(3)
C43 C44 C47 F18 -154.4(3)
C43 C44 C47 F16 -35.4(4)
C43 C44 C47 F17 85.2(4)
C51 C50 C55 F22 -39.2(5)
C51 C50 C55 F24 -158.3(4)
C51 C50 C55 F23 78.9(5)
C51 C50 C49 C48 0.3(5)
C51 C52 C54 F21 -16.9(5)
C51 C52 C54 F20 -137.0(3)
C51 C52 C54 F19 103.3(4)
C53 C48 B1 C32 -34.8(4)
C53 C48 B1 C40 -151.6(3)
C53 C48 B1 C24 86.1(3)
C53 C48 C49 C50 0.4(5)
C53 C52 C54 F21 165.0(3)
C53 C52 C54 F20 44.8(4)
C53 C52 C54 F19 -74.8(4)
C50 C51 C52 C53 0.9(5)
C50 C51 C52 C54 -177.2(3)
C52 C51 C50 C55 -179.3(3)
C52 C51 C50 C49 -0.9(5)
B1 C32 C37 C36 174.2(3)
B1 C32 C33 C34 -174.3(3)
B1 C40 C41 C42 -176.6(3)
B1 C40 C45 C44 175.5(3)
B1 C24 C25 C26 171.9(3)
B1 C48 C53 C52 -172.5(3)
B1 C48 C49 C50 172.4(3)
C31 C28 C29 C24 -178.4(3)
C31 C28 C27 C26 178.7(3)
C46 C42 C43 C44 -178.6(3)
C55 C50 C49 C48 178.6(3)
C22 O5 C21 C20 -71.4(3)
C4 P1 O1 C7 108.4(2)
C4 P1 C1 C3 -80.7(3)
C4 P1 C1 C2 49.5(3)
C15 O2 C16 C17 91.4(3)
C16 O2 C15 C14 123.6(3)
O4 C20 C21 O5 -65.7(3)
O4 C19 C18 O3 63.0(4)
C20 O4 C19 C18 176.0(3)
C21 O5 C22 C23 -168.9(3)
C19 O4 C20 C21 169.3(3)
C18 O3 C17 C16 146.1(3)
C49 C48 C53 C52 -0.4(4)
C49 C48 B1 C32 153.6(3)
C49 C48 B1 C40 36.8(4)
C49 C48 B1 C24 -85.5(3)
C49 C50 C55 F22 142.4(3)
C49 C50 C55 F24 23.3(5)
C49 C50 C55 F23 -99.5(4)
C17 O3 C18 C19 -96.0(3)
C1 P1 O1 C7 -142.6(2)
C1 P1 C4 C5 76.4(4)
C1 P1 C4 C6 -160.2(2)
C38 C34 C33 C32 -179.7(3)

loop_
_smtbx_masks_void_nr
_smtbx_masks_void_average_x
_smtbx_masks_void_average_y
_smtbx_masks_void_average_z
_smtbx_masks_void_volume
_smtbx_masks_void_count_electrons
1 0.000 -0.102 0.250 202.7 49.0
2 0.000 0.102 0.750 202.7 49.0
3 -0.013 0.342 0.067 28.1 0.0
4 0.013 0.342 0.433 28.1 0.0
5 -0.013 0.658 0.567 28.1 0.0
6 0.013 0.658 0.933 28.1 0.0
7 0.500 0.398 0.250 202.7 49.0
8 0.500 0.602 0.750 202.7 49.0
9 0.487 0.158 0.567 28.1 0.0
10 0.487 0.842 0.067 28.1 0.0
11 0.513 0.158 0.933 28.1 0.0
12 0.513 0.842 0.433 28.1 0.0
